data_7129269
loop_
_publ_author_name
'Yang, Lei'
'Xu, Wen-Qiang'
'Liu, Tao'
'Wu, Yichen'
'Wang, Bi-Qin'
'Wang, Peng'

_publ_section_title
;
 Concise Synthesis and Application of Enantiopure Spirobiphenoxasilin-Diol
 and Its Related Chiral Ligands
;
_journal_name_full 'Chemical Communications'
_journal_paper_doi 10.1039/D1CC05576C
_journal_year 2021
_chemical_absolute_configuration ad
_chemical_formula_sum 'C24 H20 O6 Si'
_chemical_formula_weight 432.49
_space_group_crystal_system monoclinic
_space_group_IT_number 4
_space_group_name_Hall 'P 2yb'
_space_group_name_H-M_alt 'P 1 21 1'
_atom_sites_solution_hydrogens mixed
_audit_creation_method SHELXL-2013
_audit_update_record
;
2021-09-27 deposited with the CCDC.	2021-11-18 downloaded from the CCDC.
;
_cell_angle_alpha 90
_cell_angle_beta 111.569(2)
_cell_angle_gamma 90
_cell_formula_units_Z 4
_cell_length_a 9.1800(5)
_cell_length_b 27.5745(18)
_cell_length_c 9.1884(6)
_cell_measurement_reflns_used 9829
_cell_measurement_temperature 293(2)
_cell_measurement_theta_max 53.952
_cell_measurement_theta_min 4.772
_cell_volume 2163.0(2)
_computing_cell_refinement 'Bruker SAINT'
_computing_data_collection 'Bruker APEX2'
_computing_data_reduction 'Bruker SAINT'
_computing_molecular_graphics 'Bruker SHELXTL'
_computing_publication_material 'Bruker SHELXTL'
_computing_structure_refinement 'SHELXL-2013 (Sheldrick, 2013)'
_computing_structure_solution 'SHELXS-97 (Sheldrick 2008)'
_diffrn_ambient_temperature 293(2)
_diffrn_measured_fraction_theta_full 0.998
_diffrn_measured_fraction_theta_max 0.999
_diffrn_measurement_device_type 'Bruker APEX-II CCD'
_diffrn_measurement_method '\f and \w scans'
_diffrn_radiation_type MoK\a
_diffrn_radiation_wavelength 0.71073
_diffrn_reflns_av_R_equivalents 0.0428
_diffrn_reflns_av_unetI/netI 0.0482
_diffrn_reflns_Laue_measured_fraction_full 0.998
_diffrn_reflns_Laue_measured_fraction_max 0.999
_diffrn_reflns_limit_h_max 11
_diffrn_reflns_limit_h_min -10
_diffrn_reflns_limit_k_max 33
_diffrn_reflns_limit_k_min -33
_diffrn_reflns_limit_l_max 11
_diffrn_reflns_limit_l_min -11
_diffrn_reflns_number 26188
_diffrn_reflns_point_group_measured_fraction_full 0.998
_diffrn_reflns_point_group_measured_fraction_max 1.000
_diffrn_reflns_theta_full 25.242
_diffrn_reflns_theta_max 25.497
_diffrn_reflns_theta_min 2.216
_exptl_absorpt_coefficient_mu 0.147
_exptl_absorpt_correction_T_max 0.7456
_exptl_absorpt_correction_T_min 0.6447
_exptl_absorpt_correction_type multi-scan
_exptl_absorpt_process_details sadabs
_exptl_crystal_colour colorless
_exptl_crystal_density_diffrn 1.328
_exptl_crystal_description prismatic
_exptl_crystal_F_000 904
_exptl_crystal_size_max 0.140
_exptl_crystal_size_mid 0.110
_exptl_crystal_size_min 0.080
_refine_diff_density_max 0.317
_refine_diff_density_min -0.332
_refine_diff_density_rms 0.043
_refine_ls_abs_structure_details
; 
 Flack x determined using 2546 quotients [(I+)-(I-)]/[(I+)+(I-)] 
 (Parsons and Flack (2004), Acta Cryst. A60, s61). 
;
_refine_ls_abs_structure_Flack 0.02(6)
_refine_ls_extinction_coef 0.0055(14)
_refine_ls_extinction_expression Fc^*^=kFc[1+0.001xFc^2^\l^3^/sin(2\q)]^-1/4^
_refine_ls_extinction_method SHELXL
_refine_ls_goodness_of_fit_ref 1.086
_refine_ls_hydrogen_treatment constr
_refine_ls_matrix_type full
_refine_ls_number_parameters 559
_refine_ls_number_reflns 8019
_refine_ls_number_restraints 1
_refine_ls_restrained_S_all 1.086
_refine_ls_R_factor_all 0.0703
_refine_ls_R_factor_gt 0.0502
_refine_ls_shift/su_max 0.004
_refine_ls_shift/su_mean 0.001
_refine_ls_structure_factor_coef Fsqd
_refine_ls_weighting_details 'w=1/[\s^2^(Fo^2^)+(0.0615P)^2^+0.1044P] where P=(Fo^2^+2Fc^2^)/3'
_refine_ls_weighting_scheme calc
_refine_ls_wR_factor_gt 0.1108
_refine_ls_wR_factor_ref 0.1259
_reflns_Friedel_coverage 0.957
_reflns_Friedel_fraction_full 0.998
_reflns_Friedel_fraction_max 1.000
_reflns_number_gt 6455
_reflns_number_total 8019
_reflns_threshold_expression 'I > 2\s(I)'
_cod_data_source_file d1cc05576c2.cif
_cod_data_source_block mo_d8v21603_0m
_cod_original_sg_symbol_H-M 'P 21'
_cod_database_code 7129269
_shelx_space_group_comment
; 
The symmetry employed for this shelxl refinement is uniquely defined 
by the following loop, which should always be used as a source of 
symmetry information in preference to the above space-group names. 
They are only intended as comments. 
;
_shelx_estimated_absorpt_t_min 0.980
_shelx_estimated_absorpt_t_max 0.988
_shelxl_version_number 2013-4

loop_
_space_group_symop_operation_xyz
'x, y, z'
'-x, y+1/2, -z'

loop_
_atom_site_label
_atom_site_type_symbol
_atom_site_fract_x
_atom_site_fract_y
_atom_site_fract_z
_atom_site_U_iso_or_equiv
_atom_site_adp_type
_atom_site_occupancy
_atom_site_site_symmetry_order
_atom_site_calc_flag
_atom_site_refinement_flags_posn
_atom_site_refinement_flags_adp
_atom_site_refinement_flags_occupancy
_atom_site_disorder_assembly
_atom_site_disorder_group
Si1 Si 0.8994(2) 0.37802(7) 0.9008(2) 0.0436(4) Uani 1 1 d . . . . .
O1 O 1.1452(7) 0.3138(3) 1.1636(7) 0.0721(18) Uani 1 1 d . . . . .
O2 O 0.6414(8) 0.4308(3) 0.6142(8) 0.084(2) Uani 1 1 d . . . . .
O3 O 0.6660(7) 0.4034(3) 1.0434(8) 0.0757(18) Uani 1 1 d . . . . .
H3 H 0.5965 0.4084 1.0776 0.114 Uiso 1 1 calc R U . . .
O4 O 1.1003(9) 0.4591(2) 1.0658(10) 0.088(2) Uani 1 1 d . . . . .
H4 H 1.1602 0.4810 1.1113 0.132 Uiso 1 1 calc R U . . .
C1 C 1.0896(9) 0.3523(3) 0.9116(9) 0.0457(18) Uani 1 1 d . . . . .
C2 C 1.1497(11) 0.3597(3) 0.7929(11) 0.058(2) Uani 1 1 d . . . . .
H2 H 1.0899 0.3775 0.7054 0.070 Uiso 1 1 calc R U . . .
C3 C 1.2889(12) 0.3423(4) 0.7989(14) 0.072(3) Uani 1 1 d . . . . .
H3A H 1.3231 0.3472 0.7165 0.087 Uiso 1 1 calc R U . . .
C4 C 1.3795(12) 0.3171(4) 0.9312(14) 0.072(3) Uani 1 1 d . . . . .
H4A H 1.4784 0.3062 0.9406 0.086 Uiso 1 1 calc R U . . .
C5 C 1.3258(10) 0.3081(4) 1.0459(11) 0.061(2) Uani 1 1 d . . . . .
H5 H 1.3859 0.2897 1.1317 0.074 Uiso 1 1 calc R U . . .
C6 C 1.1825(9) 0.3259(3) 1.0385(10) 0.0490(18) Uani 1 1 d . . . . .
C7 C 1.0133(9) 0.3297(3) 1.1927(10) 0.0571(19) Uani 1 1 d . . . . .
C8 C 1.0071(13) 0.3133(4) 1.3332(11) 0.074(3) Uani 1 1 d . . . . .
H8 H 1.0855 0.2933 1.3985 0.089 Uiso 1 1 calc R U . . .
C9 C 0.8848(13) 0.3268(5) 1.3739(12) 0.086(3) Uani 1 1 d . . . . .
H9 H 0.8795 0.3152 1.4668 0.104 Uiso 1 1 calc R U . . .
C10 C 0.7677(13) 0.3575(4) 1.2806(13) 0.085(3) Uani 1 1 d . . . . .
H10 H 0.6858 0.3674 1.3103 0.101 Uiso 1 1 calc R U . . .
C11 C 0.7784(10) 0.3722(4) 1.1450(11) 0.062(2) Uani 1 1 d . . . . .
C12 C 0.8987(8) 0.3593(3) 1.0927(9) 0.0480(18) Uani 1 1 d . . . . .
C13 C 0.7313(9) 0.3522(3) 0.7380(8) 0.0462(18) Uani 1 1 d . . . . .
C14 C 0.7006(11) 0.3029(4) 0.7292(12) 0.067(3) Uani 1 1 d . . . . .
H14 H 0.7673 0.2826 0.8056 0.080 Uiso 1 1 calc R U . . .
C15 C 0.5741(11) 0.2828(4) 0.6105(12) 0.078(3) Uani 1 1 d . . . . .
H15 H 0.5575 0.2495 0.6057 0.094 Uiso 1 1 calc R U . . .
C16 C 0.4726(11) 0.3132(5) 0.4990(12) 0.074(3) Uani 1 1 d . . . . .
H16 H 0.3854 0.3004 0.4200 0.089 Uiso 1 1 calc R U . . .
C17 C 0.4999(12) 0.3602(5) 0.5051(12) 0.067(3) Uani 1 1 d . . . . .
H17 H 0.4323 0.3801 0.4279 0.080 Uiso 1 1 calc R U . . .
C18 C 0.6267(8) 0.3811(4) 0.6235(9) 0.059(2) Uani 1 1 d . . . . .
C19 C 0.7540(12) 0.4592(4) 0.7160(13) 0.067(3) Uani 1 1 d . . . . .
C20 C 0.7415(14) 0.5086(4) 0.6745(18) 0.102(4) Uani 1 1 d . . . . .
H20 H 0.6656 0.5190 0.5811 0.123 Uiso 1 1 calc R U . . .
C21 C 0.8440(17) 0.5415(4) 0.775(2) 0.123(6) Uani 1 1 d . . . . .
H21 H 0.8260 0.5745 0.7558 0.148 Uiso 1 1 calc R U . . .
C22 C 0.9693(14) 0.5270(4) 0.8993(19) 0.103(4) Uani 1 1 d . . . . .
H22 H 1.0435 0.5494 0.9577 0.124 Uiso 1 1 calc R U . . .
C23 C 0.9860(10) 0.4771(4) 0.9398(14) 0.078(3) Uani 1 1 d . . . . .
C24 C 0.8766(10) 0.4422(3) 0.8445(11) 0.058(2) Uani 1 1 d . . . . .
Si2 Si 0.2508(2) 0.62452(8) 0.5610(2) 0.0445(5) Uani 1 1 d . . . . .
O5 O 0.5174(7) 0.6887(3) 0.8088(7) 0.073(2) Uani 1 1 d . . . . .
O6 O -0.0284(8) 0.5702(2) 0.2948(8) 0.079(2) Uani 1 1 d . . . . .
O7 O 0.3947(9) 0.6022(3) 0.3265(8) 0.086(2) Uani 1 1 d . . . . .
H7 H 0.3137 0.6172 0.2794 0.128 Uiso 1 1 calc R U . . .
O8 O 0.4149(10) 0.5441(3) 0.7654(8) 0.088(2) Uani 1 1 d . . . . .
H8A H 0.4862 0.5242 0.7942 0.132 Uiso 1 1 calc R U . . .
C25 C 0.2599(9) 0.6501(3) 0.7488(8) 0.0437(17) Uani 1 1 d . . . . .
C26 C 0.1379(10) 0.6427(4) 0.8033(11) 0.061(3) Uani 1 1 d . . . . .
H26 H 0.0503 0.6251 0.7423 0.074 Uiso 1 1 calc R U . . .
C27 C 0.1448(12) 0.6610(4) 0.9463(12) 0.075(3) Uani 1 1 d . . . . .
H27 H 0.0630 0.6551 0.9807 0.090 Uiso 1 1 calc R U . . .
C28 C 0.2709(12) 0.6877(4) 1.0369(11) 0.070(3) Uani 1 1 d . . . . .
H28 H 0.2741 0.7004 1.1318 0.084 Uiso 1 1 calc R U . . .
C29 C 0.3934(12) 0.6956(4) 0.9872(10) 0.065(3) Uani 1 1 d . . . . .
H29 H 0.4804 0.7134 1.0486 0.078 Uiso 1 1 calc R U . . .
C30 C 0.3855(8) 0.6767(3) 0.8430(8) 0.0479(18) Uani 1 1 d . . . . .
C31 C 0.5446(9) 0.6727(4) 0.6812(10) 0.057(2) Uani 1 1 d . . . . .
C32 C 0.6904(11) 0.6900(5) 0.6785(12) 0.076(3) Uani 1 1 d . . . . .
H32 H 0.7569 0.7091 0.7589 0.091 Uiso 1 1 calc R U . . .
C33 C 0.7285(13) 0.6770(5) 0.5514(15) 0.077(3) Uani 1 1 d . . . . .
H33 H 0.8214 0.6886 0.5453 0.093 Uiso 1 1 calc R U . . .
C34 C 0.6332(12) 0.6477(4) 0.4334(13) 0.077(3) Uani 1 1 d . . . . .
H34 H 0.6622 0.6390 0.3500 0.092 Uiso 1 1 calc R U . . .
C35 C 0.4949(11) 0.6313(4) 0.4408(10) 0.060(2) Uani 1 1 d . . . . .
C36 C 0.4437(10) 0.6426(3) 0.5640(10) 0.0497(19) Uani 1 1 d . . . . .
C37 C 0.0870(9) 0.6494(3) 0.3938(10) 0.051(2) Uani 1 1 d . . . . .
C38 C 0.0680(11) 0.6996(4) 0.3692(11) 0.064(3) Uani 1 1 d . . . . .
H38 H 0.1391 0.7204 0.4400 0.077 Uiso 1 1 calc R U . . .
C39 C -0.0519(12) 0.7192(4) 0.2443(12) 0.072(2) Uani 1 1 d . . . . .
H39 H -0.0618 0.7527 0.2317 0.086 Uiso 1 1 calc R U . . .
C40 C -0.1554(11) 0.6892(5) 0.1397(12) 0.075(3) Uani 1 1 d . . . . .
H40 H -0.2347 0.7024 0.0536 0.090 Uiso 1 1 calc R U . . .
C41 C -0.1457(12) 0.6396(4) 0.1584(11) 0.064(3) Uani 1 1 d . . . . .
H41 H -0.2186 0.6192 0.0878 0.076 Uiso 1 1 calc R U . . .
C42 C -0.0223(9) 0.6207(4) 0.2872(9) 0.056(2) Uani 1 1 d . . . . .
C43 C 0.0730(12) 0.5424(3) 0.4157(11) 0.064(2) Uani 1 1 d . . . . .
C44 C 0.0350(16) 0.4921(4) 0.3923(13) 0.090(3) Uani 1 1 d . . . . .
H44 H -0.0493 0.4813 0.3060 0.109 Uiso 1 1 calc R U . . .
C45 C 0.1266(19) 0.4608(5) 0.5007(15) 0.123(6) Uani 1 1 d . . . . .
H45 H 0.1008 0.4281 0.4911 0.148 Uiso 1 1 calc R U . . .
C46 C 0.2622(17) 0.4764(4) 0.6301(13) 0.094(4) Uani 1 1 d . . . . .
H46 H 0.3277 0.4544 0.7012 0.113 Uiso 1 1 calc R U . . .
C47 C 0.2895(14) 0.5250(4) 0.6430(11) 0.071(3) Uani 1 1 d . . . . .
C48 C 0.2010(11) 0.5594(3) 0.5375(9) 0.058(2) Uani 1 1 d . . . . .
O9 O 0.4696(10) 0.5767(2) 0.0839(8) 0.131(4) Uani 1 1 d G . . . .
H9A H 0.5082 0.5483 0.0932 0.196 Uiso 1 1 d G U . . .
H9B H 0.4154 0.5822 -0.0118 0.196 Uiso 1 1 d G U . . .
O10 O 0.4237(8) 0.4268(2) 0.1210(10) 0.125(3) Uani 1 1 d G . . . .
H10A H 0.4531 0.4550 0.1053 0.187 Uiso 1 1 d G U . . .
H10B H 0.3251 0.4267 0.0971 0.187 Uiso 1 1 d G U . . .
O11 O 0.6592(7) 0.5052(2) 0.0185(9) 0.107(2) Uani 1 1 d G . . . .
H11A H 0.6167 0.4774 0.0066 0.161 Uiso 1 1 d G U . . .
H11B H 0.7067 0.5113 0.1150 0.161 Uiso 1 1 d G U . . .
O12 O 0.3506(10) 0.4982(2) 0.3134(9) 0.143(4) Uani 1 1 d G . . . .
H12A H 0.4342 0.4972 0.2941 0.214 Uiso 1 1 d G U . . .
H12B H 0.3696 0.5110 0.4027 0.214 Uiso 1 1 d G U . . .

loop_
_atom_site_aniso_label
_atom_site_aniso_U_11
_atom_site_aniso_U_22
_atom_site_aniso_U_33
_atom_site_aniso_U_23
_atom_site_aniso_U_13
_atom_site_aniso_U_12
Si1 0.0395(11) 0.0514(11) 0.0403(11) 0.0012(12) 0.0152(8) 0.0023(12)
O1 0.060(4) 0.110(5) 0.049(3) 0.021(4) 0.023(3) 0.030(4)
O2 0.076(4) 0.071(4) 0.079(5) 0.030(4) -0.003(4) 0.003(4)
O3 0.067(4) 0.092(5) 0.085(5) 0.001(4) 0.048(3) 0.014(4)
O4 0.066(5) 0.061(4) 0.120(6) -0.028(4) 0.014(4) -0.007(4)
C1 0.051(4) 0.051(5) 0.040(4) -0.002(4) 0.021(3) 0.001(4)
C2 0.065(6) 0.056(5) 0.061(5) 0.006(4) 0.032(5) 0.003(4)
C3 0.076(6) 0.074(7) 0.092(7) 0.004(6) 0.060(6) 0.001(5)
C4 0.057(5) 0.073(7) 0.094(8) -0.010(6) 0.038(5) 0.004(5)
C5 0.047(5) 0.076(6) 0.062(5) -0.004(5) 0.021(4) 0.005(4)
C6 0.048(5) 0.055(5) 0.045(5) 0.002(4) 0.018(4) 0.004(4)
C7 0.041(4) 0.080(5) 0.051(5) 0.002(4) 0.018(3) 0.005(4)
C8 0.079(7) 0.096(8) 0.049(5) 0.024(5) 0.025(5) 0.012(6)
C9 0.088(8) 0.129(10) 0.056(6) 0.015(6) 0.042(6) 0.003(7)
C10 0.077(7) 0.120(9) 0.074(7) 0.002(6) 0.049(6) 0.007(6)
C11 0.050(5) 0.090(7) 0.053(5) -0.007(5) 0.028(4) 0.003(5)
C12 0.040(4) 0.062(5) 0.045(4) -0.003(4) 0.019(3) -0.003(4)
C13 0.048(4) 0.053(5) 0.035(4) 0.003(4) 0.013(3) 0.004(4)
C14 0.047(5) 0.082(7) 0.063(6) -0.008(5) 0.009(4) -0.004(5)
C15 0.060(6) 0.089(7) 0.072(6) -0.023(6) 0.008(5) -0.012(6)
C16 0.057(5) 0.103(9) 0.055(5) -0.021(6) 0.011(4) -0.004(6)
C17 0.050(5) 0.107(10) 0.039(5) 0.015(5) 0.013(4) 0.012(5)
C18 0.046(5) 0.089(6) 0.043(4) 0.013(5) 0.018(4) 0.012(5)
C19 0.069(6) 0.061(6) 0.080(7) 0.023(5) 0.036(5) 0.014(5)
C20 0.081(7) 0.075(8) 0.150(12) 0.051(8) 0.040(8) 0.015(6)
C21 0.098(9) 0.041(6) 0.235(18) 0.021(8) 0.067(11) -0.001(6)
C22 0.071(7) 0.046(6) 0.188(14) 0.000(7) 0.041(8) -0.012(5)
C23 0.046(5) 0.060(6) 0.124(9) -0.009(6) 0.027(5) -0.005(4)
C24 0.049(5) 0.047(5) 0.082(6) 0.009(4) 0.030(4) 0.000(4)
Si2 0.0447(11) 0.0516(11) 0.0371(10) -0.0008(12) 0.0150(8) 0.0005(12)
O5 0.049(3) 0.118(6) 0.056(4) -0.028(4) 0.024(3) -0.032(4)
O6 0.080(4) 0.072(5) 0.066(4) -0.008(3) 0.006(3) -0.020(4)
O7 0.096(5) 0.118(6) 0.052(4) -0.015(4) 0.039(4) 0.000(4)
O8 0.105(6) 0.080(4) 0.057(4) 0.006(4) 0.004(3) 0.024(4)
C25 0.045(4) 0.049(4) 0.036(4) -0.004(3) 0.014(3) -0.001(3)
C26 0.045(5) 0.087(8) 0.056(5) -0.016(5) 0.024(4) -0.007(4)
C27 0.073(6) 0.095(8) 0.077(6) -0.009(6) 0.052(6) -0.005(6)
C28 0.080(6) 0.078(7) 0.057(5) -0.018(5) 0.032(5) 0.002(5)
C29 0.077(6) 0.066(6) 0.052(5) -0.014(4) 0.023(5) -0.012(5)
C30 0.045(4) 0.061(5) 0.039(4) -0.005(4) 0.017(3) -0.003(4)
C31 0.036(4) 0.086(6) 0.053(5) 0.015(5) 0.023(4) 0.005(4)
C32 0.045(5) 0.108(9) 0.069(6) 0.015(6) 0.016(5) -0.011(5)
C33 0.055(5) 0.098(8) 0.096(8) 0.017(7) 0.048(6) 0.002(6)
C34 0.077(7) 0.096(7) 0.081(7) 0.016(6) 0.057(6) 0.014(6)
C35 0.071(6) 0.069(6) 0.049(5) 0.009(5) 0.032(5) 0.018(5)
C36 0.049(4) 0.050(5) 0.049(5) 0.005(4) 0.018(4) 0.010(4)
C37 0.040(4) 0.066(5) 0.048(4) 0.007(4) 0.018(4) 0.003(4)
C38 0.061(6) 0.060(6) 0.061(5) 0.010(5) 0.008(4) 0.005(5)
C39 0.070(6) 0.071(6) 0.071(6) 0.016(5) 0.021(5) 0.010(5)
C40 0.047(5) 0.124(10) 0.054(5) 0.026(6) 0.019(4) 0.012(6)
C41 0.053(5) 0.088(9) 0.044(5) 0.004(5) 0.011(4) -0.005(5)
C42 0.049(4) 0.071(6) 0.045(4) 0.002(5) 0.013(4) -0.006(5)
C43 0.089(7) 0.049(5) 0.053(5) -0.002(4) 0.026(5) -0.013(5)
C44 0.133(10) 0.078(8) 0.053(6) -0.010(5) 0.025(6) -0.023(7)
C45 0.198(17) 0.089(9) 0.081(9) -0.026(8) 0.050(10) -0.066(10)
C46 0.159(12) 0.065(8) 0.058(6) 0.007(5) 0.039(7) 0.004(7)
C47 0.117(8) 0.050(6) 0.044(5) -0.003(4) 0.026(5) 0.010(5)
C48 0.070(5) 0.069(6) 0.037(4) -0.001(4) 0.023(4) 0.002(5)
O9 0.194(10) 0.145(8) 0.069(5) 0.008(5) 0.067(6) 0.065(7)
O10 0.071(5) 0.116(6) 0.201(10) -0.067(7) 0.067(5) -0.003(4)
O11 0.091(6) 0.093(5) 0.140(7) 0.018(5) 0.045(5) 0.032(5)
O12 0.113(7) 0.121(7) 0.197(11) -0.069(7) 0.059(7) -0.029(6)

loop_
_atom_type_symbol
_atom_type_description
_atom_type_scat_dispersion_real
_atom_type_scat_dispersion_imag
_atom_type_scat_source
C C 0.0033 0.0016 'International Tables Vol C Tables 4.2.6.8 and 6.1.1.4'
H H 0.0000 0.0000 'International Tables Vol C Tables 4.2.6.8 and 6.1.1.4'
O O 0.0106 0.0060 'International Tables Vol C Tables 4.2.6.8 and 6.1.1.4'
Si Si 0.0817 0.0704 'International Tables Vol C Tables 4.2.6.8 and 6.1.1.4'

loop_
_geom_angle_atom_site_label_1
_geom_angle_atom_site_label_2
_geom_angle_atom_site_label_3
_geom_angle
_geom_angle_site_symmetry_1
_geom_angle_site_symmetry_3
_geom_angle_publ_flag
C24 Si1 C12 120.1(4) . . ?
C24 Si1 C13 99.7(4) . . ?
C12 Si1 C13 111.8(3) . . ?
C24 Si1 C1 113.0(4) . . ?
C12 Si1 C1 100.2(3) . . ?
C13 Si1 C1 112.7(3) . . ?
C6 O1 C7 126.1(7) . . ?
C19 O2 C18 126.6(7) . . ?
C11 O3 H3 109.5 . . ?
C23 O4 H4 109.5 . . ?
C6 C1 C2 115.9(8) . . ?
C6 C1 Si1 121.8(6) . . ?
C2 C1 Si1 122.3(7) . . ?
C3 C2 C1 123.7(9) . . ?
C3 C2 H2 118.2 . . ?
C1 C2 H2 118.2 . . ?
C2 C3 C4 118.0(9) . . ?
C2 C3 H3A 121.0 . . ?
C4 C3 H3A 121.0 . . ?
C5 C4 C3 120.5(9) . . ?
C5 C4 H4A 119.7 . . ?
C3 C4 H4A 119.7 . . ?
C4 C5 C6 121.0(9) . . ?
C4 C5 H5 119.5 . . ?
C6 C5 H5 119.5 . . ?
O1 C6 C1 125.4(7) . . ?
O1 C6 C5 113.8(8) . . ?
C1 C6 C5 120.8(8) . . ?
C12 C7 C8 122.0(8) . . ?
C12 C7 O1 123.9(7) . . ?
C8 C7 O1 114.1(8) . . ?
C9 C8 C7 119.1(9) . . ?
C9 C8 H8 120.5 . . ?
C7 C8 H8 120.5 . . ?
C8 C9 C10 121.9(9) . . ?
C8 C9 H9 119.1 . . ?
C10 C9 H9 119.1 . . ?
C11 C10 C9 116.8(9) . . ?
C11 C10 H10 121.6 . . ?
C9 C10 H10 121.6 . . ?
C10 C11 C12 125.0(10) . . ?
C10 C11 O3 120.9(8) . . ?
C12 C11 O3 114.0(8) . . ?
C7 C12 C11 115.2(8) . . ?
C7 C12 Si1 122.2(6) . . ?
C11 C12 Si1 122.5(7) . . ?
C14 C13 C18 116.8(8) . . ?
C14 C13 Si1 121.1(6) . . ?
C18 C13 Si1 122.1(7) . . ?
C15 C14 C13 122.2(10) . . ?
C15 C14 H14 118.9 . . ?
C13 C14 H14 118.9 . . ?
C14 C15 C16 118.9(10) . . ?
C14 C15 H15 120.6 . . ?
C16 C15 H15 120.6 . . ?
C17 C16 C15 119.9(10) . . ?
C17 C16 H16 120.1 . . ?
C15 C16 H16 120.1 . . ?
C16 C17 C18 122.0(10) . . ?
C16 C17 H17 119.0 . . ?
C18 C17 H17 119.0 . . ?
O2 C18 C13 124.1(7) . . ?
O2 C18 C17 115.7(8) . . ?
C13 C18 C17 120.2(10) . . ?
O2 C19 C24 124.5(8) . . ?
O2 C19 C20 114.0(10) . . ?
C24 C19 C20 121.4(11) . . ?
C21 C20 C19 119.1(12) . . ?
C21 C20 H20 120.4 . . ?
C19 C20 H20 120.4 . . ?
C22 C21 C20 121.8(10) . . ?
C22 C21 H21 119.1 . . ?
C20 C21 H21 119.1 . . ?
C21 C22 C23 119.0(10) . . ?
C21 C22 H22 120.5 . . ?
C23 C22 H22 120.5 . . ?
O4 C23 C22 124.1(10) . . ?
O4 C23 C24 115.5(8) . . ?
C22 C23 C24 120.5(10) . . ?
C19 C24 C23 117.5(8) . . ?
C19 C24 Si1 122.9(7) . . ?
C23 C24 Si1 119.6(7) . . ?
C36 Si2 C25 99.9(4) . . ?
C36 Si2 C37 113.5(4) . . ?
C25 Si2 C37 112.5(4) . . ?
C36 Si2 C48 117.6(4) . . ?
C25 Si2 C48 114.0(4) . . ?
C37 Si2 C48 100.0(4) . . ?
C31 O5 C30 124.5(6) . . ?
C43 O6 C42 124.3(7) . . ?
C35 O7 H7 109.5 . . ?
C47 O8 H8A 109.5 . . ?
C30 C25 C26 116.7(7) . . ?
C30 C25 Si2 122.4(6) . . ?
C26 C25 Si2 120.9(6) . . ?
C27 C26 C25 121.5(9) . . ?
C27 C26 H26 119.3 . . ?
C25 C26 H26 119.3 . . ?
C28 C27 C26 120.4(8) . . ?
C28 C27 H27 119.8 . . ?
C26 C27 H27 119.8 . . ?
C27 C28 C29 119.7(8) . . ?
C27 C28 H28 120.1 . . ?
C29 C28 H28 120.1 . . ?
C28 C29 C30 119.3(8) . . ?
C28 C29 H29 120.4 . . ?
C30 C29 H29 120.4 . . ?
C25 C30 O5 125.6(6) . . ?
C25 C30 C29 122.4(7) . . ?
O5 C30 C29 112.1(7) . . ?
O5 C31 C36 125.1(7) . . ?
O5 C31 C32 112.2(9) . . ?
C36 C31 C32 122.7(9) . . ?
C33 C32 C31 117.3(11) . . ?
C33 C32 H32 121.3 . . ?
C31 C32 H32 121.3 . . ?
C34 C33 C32 122.0(10) . . ?
C34 C33 H33 119.0 . . ?
C32 C33 H33 119.0 . . ?
C35 C34 C33 119.0(9) . . ?
C35 C34 H34 120.5 . . ?
C33 C34 H34 120.5 . . ?
O7 C35 C34 121.8(9) . . ?
O7 C35 C36 114.6(8) . . ?
C34 C35 C36 123.7(9) . . ?
C31 C36 C35 115.2(8) . . ?
C31 C36 Si2 122.3(6) . . ?
C35 C36 Si2 122.2(7) . . ?
C42 C37 C38 116.1(8) . . ?
C42 C37 Si2 122.8(7) . . ?
C38 C37 Si2 121.1(7) . . ?
C39 C38 C37 122.4(10) . . ?
C39 C38 H38 118.8 . . ?
C37 C38 H38 118.8 . . ?
C40 C39 C38 119.3(10) . . ?
C40 C39 H39 120.4 . . ?
C38 C39 H39 120.4 . . ?
C39 C40 C41 121.4(9) . . ?
C39 C40 H40 119.3 . . ?
C41 C40 H40 119.3 . . ?
C40 C41 C42 117.9(9) . . ?
C40 C41 H41 121.1 . . ?
C42 C41 H41 121.1 . . ?
C37 C42 O6 125.0(7) . . ?
C37 C42 C41 122.9(9) . . ?
O6 C42 C41 112.1(8) . . ?
C48 C43 O6 125.7(8) . . ?
C48 C43 C44 122.9(10) . . ?
O6 C43 C44 111.2(9) . . ?
C45 C44 C43 117.3(10) . . ?
C45 C44 H44 121.4 . . ?
C43 C44 H44 121.4 . . ?
C44 C45 C46 122.3(12) . . ?
C44 C45 H45 118.8 . . ?
C46 C45 H45 118.8 . . ?
C47 C46 C45 116.3(12) . . ?
C47 C46 H46 121.9 . . ?
C45 C46 H46 121.9 . . ?
C46 C47 O8 121.2(10) . . ?
C46 C47 C48 124.9(11) . . ?
O8 C47 C48 113.9(9) . . ?
C43 C48 C47 116.2(9) . . ?
C43 C48 Si2 121.9(7) . . ?
C47 C48 Si2 121.9(7) . . ?
H9A O9 H9B 109.5 . . ?
H10A O10 H10B 109.5 . . ?
H11A O11 H11B 110.3 . . ?
H12A O12 H12B 109.5 . . ?

loop_
_geom_bond_atom_site_label_1
_geom_bond_atom_site_label_2
_geom_bond_distance
_geom_bond_site_symmetry_2
_geom_bond_publ_flag
Si1 C24 1.834(8) . ?
Si1 C12 1.840(8) . ?
Si1 C13 1.851(8) . ?
Si1 C1 1.853(8) . ?
O1 C6 1.356(10) . ?
O1 C7 1.403(9) . ?
O2 C19 1.359(13) . ?
O2 C18 1.382(12) . ?
O3 C11 1.403(12) . ?
O3 H3 0.8200 . ?
O4 C23 1.340(13) . ?
O4 H4 0.8200 . ?
C1 C6 1.373(12) . ?
C1 C2 1.406(11) . ?
C2 C3 1.346(13) . ?
C2 H2 0.9300 . ?
C3 C4 1.382(16) . ?
C3 H3A 0.9300 . ?
C4 C5 1.340(14) . ?
C4 H4A 0.9300 . ?
C5 C6 1.382(11) . ?
C5 H5 0.9300 . ?
C7 C12 1.380(12) . ?
C7 C8 1.388(12) . ?
C8 C9 1.359(14) . ?
C8 H8 0.9300 . ?
C9 C10 1.389(15) . ?
C9 H9 0.9300 . ?
C10 C11 1.348(14) . ?
C10 H10 0.9300 . ?
C11 C12 1.402(11) . ?
C13 C14 1.384(13) . ?
C13 C18 1.386(10) . ?
C14 C15 1.383(13) . ?
C14 H14 0.9300 . ?
C15 C16 1.384(15) . ?
C15 H15 0.9300 . ?
C16 C17 1.319(15) . ?
C16 H16 0.9300 . ?
C17 C18 1.392(15) . ?
C17 H17 0.9300 . ?
C19 C24 1.380(14) . ?
C19 C20 1.406(14) . ?
C20 C21 1.39(2) . ?
C20 H20 0.9300 . ?
C21 C22 1.350(18) . ?
C21 H21 0.9300 . ?
C22 C23 1.421(15) . ?
C22 H22 0.9300 . ?
C23 C24 1.433(14) . ?
Si2 C36 1.831(9) . ?
Si2 C25 1.837(7) . ?
Si2 C37 1.842(8) . ?
Si2 C48 1.846(10) . ?
O5 C31 1.359(10) . ?
O5 C30 1.398(9) . ?
O6 C43 1.388(11) . ?
O6 C42 1.399(12) . ?
O7 C35 1.372(12) . ?
O7 H7 0.8200 . ?
O8 C47 1.384(13) . ?
O8 H8A 0.8200 . ?
C25 C30 1.372(11) . ?
C25 C26 1.400(12) . ?
C26 C27 1.387(13) . ?
C26 H26 0.9300 . ?
C27 C28 1.366(13) . ?
C27 H27 0.9300 . ?
C28 C29 1.379(14) . ?
C28 H28 0.9300 . ?
C29 C30 1.401(11) . ?
C29 H29 0.9300 . ?
C31 C36 1.405(13) . ?
C31 C32 1.429(12) . ?
C32 C33 1.384(15) . ?
C32 H32 0.9300 . ?
C33 C34 1.378(16) . ?
C33 H33 0.9300 . ?
C34 C35 1.373(14) . ?
C34 H34 0.9300 . ?
C35 C36 1.411(12) . ?
C37 C42 1.367(11) . ?
C37 C38 1.404(13) . ?
C38 C39 1.375(13) . ?
C38 H38 0.9300 . ?
C39 C40 1.356(15) . ?
C39 H39 0.9300 . ?
C40 C41 1.378(15) . ?
C40 H40 0.9300 . ?
C41 C42 1.403(14) . ?
C41 H41 0.9300 . ?
C43 C48 1.374(13) . ?
C43 C44 1.425(14) . ?
C44 C45 1.352(19) . ?
C44 H44 0.9300 . ?
C45 C46 1.434(17) . ?
C45 H45 0.9300 . ?
C46 C47 1.361(13) . ?
C46 H46 0.9300 . ?
C47 C48 1.386(13) . ?
O9 H9A 0.8501 . ?
O9 H9B 0.8500 . ?
O10 H10A 0.8502 . ?
O10 H10B 0.8499 . ?
O11 H11A 0.8501 . ?
O11 H11B 0.8489 . ?
O12 H12A 0.8499 . ?
O12 H12B 0.8500 . ?

loop_
_geom_hbond_atom_site_label_D
_geom_hbond_atom_site_label_H
_geom_hbond_atom_site_label_A
_geom_hbond_distance_DH
_geom_hbond_distance_HA
_geom_hbond_distance_DA
_geom_hbond_angle_DHA
_geom_hbond_site_symmetry_A
O11 H11A O3 0.85 2.09 2.815(10) 143.1 1_554
O10 H10B O4 0.85 2.17 2.959(10) 154.8 1_454
O9 H9B O8 0.85 2.30 2.923(10) 130.4 1_554
O9 H9A O11 0.85 2.12 2.836 141.3 .
O8 H8A O11 0.82 2.15 2.78(2) 133.7 1_556
O4 H4 O12 0.82 2.08 2.788(18) 143.8 1_656
O3 H3 O10 0.82 1.84 2.65(3) 169.1 1_556
O3 H3 O10 0.82 1.84 2.65(3) 169.1 1_556
O4 H4 O12 0.82 2.08 2.788(18) 143.8 1_656
O8 H8A O11 0.82 2.15 2.78(2) 133.7 1_556
O9 H9A O11 0.85 2.12 2.836 141.3 .
O9 H9B O8 0.85 2.30 2.923(10) 130.4 1_554
O10 H10B O4 0.85 2.17 2.959(10) 154.8 1_454
O11 H11A O3 0.85 2.09 2.815(10) 143.1 1_554

loop_
_geom_torsion_atom_site_label_1
_geom_torsion_atom_site_label_2
_geom_torsion_atom_site_label_3
_geom_torsion_atom_site_label_4
_geom_torsion
_geom_torsion_site_symmetry_1
_geom_torsion_site_symmetry_2
_geom_torsion_site_symmetry_3
_geom_torsion_site_symmetry_4
_geom_torsion_publ_flag
C24 Si1 C1 C6 131.2(7) . . . . ?
C12 Si1 C1 C6 2.2(7) . . . . ?
C13 Si1 C1 C6 -116.7(7) . . . . ?
C24 Si1 C1 C2 -47.0(8) . . . . ?
C12 Si1 C1 C2 -176.1(7) . . . . ?
C13 Si1 C1 C2 65.0(8) . . . . ?
C6 C1 C2 C3 0.2(14) . . . . ?
Si1 C1 C2 C3 178.6(8) . . . . ?
C1 C2 C3 C4 -1.8(16) . . . . ?
C2 C3 C4 C5 3.3(16) . . . . ?
C3 C4 C5 C6 -3.2(16) . . . . ?
C7 O1 C6 C1 -6.4(15) . . . . ?
C7 O1 C6 C5 175.0(8) . . . . ?
C2 C1 C6 O1 -178.4(8) . . . . ?
Si1 C1 C6 O1 3.2(12) . . . . ?
C2 C1 C6 C5 0.0(12) . . . . ?
Si1 C1 C6 C5 -178.3(7) . . . . ?
C4 C5 C6 O1 -179.9(10) . . . . ?
C4 C5 C6 C1 1.5(15) . . . . ?
C6 O1 C7 C12 2.2(14) . . . . ?
C6 O1 C7 C8 -177.5(9) . . . . ?
C12 C7 C8 C9 -0.3(17) . . . . ?
O1 C7 C8 C9 179.5(11) . . . . ?
C7 C8 C9 C10 -1.4(19) . . . . ?
C8 C9 C10 C11 1.9(19) . . . . ?
C9 C10 C11 C12 -0.7(17) . . . . ?
C9 C10 C11 O3 -179.7(10) . . . . ?
C8 C7 C12 C11 1.4(13) . . . . ?
O1 C7 C12 C11 -178.4(8) . . . . ?
C8 C7 C12 Si1 -176.0(8) . . . . ?
O1 C7 C12 Si1 4.3(12) . . . . ?
C10 C11 C12 C7 -0.9(14) . . . . ?
O3 C11 C12 C7 178.2(8) . . . . ?
C10 C11 C12 Si1 176.5(9) . . . . ?
O3 C11 C12 Si1 -4.5(11) . . . . ?
C24 Si1 C12 C7 -130.0(7) . . . . ?
C13 Si1 C12 C7 113.9(7) . . . . ?
C1 Si1 C12 C7 -5.7(8) . . . . ?
C24 Si1 C12 C11 52.9(8) . . . . ?
C13 Si1 C12 C11 -63.3(8) . . . . ?
C1 Si1 C12 C11 177.2(7) . . . . ?
C24 Si1 C13 C14 179.4(7) . . . . ?
C12 Si1 C13 C14 -52.6(8) . . . . ?
C1 Si1 C13 C14 59.3(7) . . . . ?
C24 Si1 C13 C18 -3.4(7) . . . . ?
C12 Si1 C13 C18 124.6(7) . . . . ?
C1 Si1 C13 C18 -123.5(7) . . . . ?
C18 C13 C14 C15 1.4(13) . . . . ?
Si1 C13 C14 C15 178.7(8) . . . . ?
C13 C14 C15 C16 -1.6(15) . . . . ?
C14 C15 C16 C17 1.7(14) . . . . ?
C15 C16 C17 C18 -1.6(14) . . . . ?
C19 O2 C18 C13 -2.6(15) . . . . ?
C19 O2 C18 C17 179.4(9) . . . . ?
C14 C13 C18 O2 -179.1(8) . . . . ?
Si1 C13 C18 O2 3.5(12) . . . . ?
C14 C13 C18 C17 -1.2(11) . . . . ?
Si1 C13 C18 C17 -178.5(6) . . . . ?
C16 C17 C18 O2 179.5(9) . . . . ?
C16 C17 C18 C13 1.4(13) . . . . ?
C18 O2 C19 C24 2.2(16) . . . . ?
C18 O2 C19 C20 178.5(9) . . . . ?
O2 C19 C20 C21 176.0(11) . . . . ?
C24 C19 C20 C21 -7.6(18) . . . . ?
C19 C20 C21 C22 10(2) . . . . ?
C20 C21 C22 C23 -8(2) . . . . ?
C21 C22 C23 O4 -176.0(13) . . . . ?
C21 C22 C23 C24 4(2) . . . . ?
O2 C19 C24 C23 179.7(9) . . . . ?
C20 C19 C24 C23 3.6(15) . . . . ?
O2 C19 C24 Si1 -2.8(14) . . . . ?
C20 C19 C24 Si1 -178.9(8) . . . . ?
O4 C23 C24 C19 178.1(9) . . . . ?
C22 C23 C24 C19 -1.6(15) . . . . ?
O4 C23 C24 Si1 0.4(12) . . . . ?
C22 C23 C24 Si1 -179.2(9) . . . . ?
C12 Si1 C24 C19 -119.2(8) . . . . ?
C13 Si1 C24 C19 3.0(9) . . . . ?
C1 Si1 C24 C19 122.9(8) . . . . ?
C12 Si1 C24 C23 58.3(8) . . . . ?
C13 Si1 C24 C23 -179.5(7) . . . . ?
C1 Si1 C24 C23 -59.6(8) . . . . ?
C36 Si2 C25 C30 3.2(8) . . . . ?
C37 Si2 C25 C30 -117.6(7) . . . . ?
C48 Si2 C25 C30 129.5(7) . . . . ?
C36 Si2 C25 C26 -176.2(7) . . . . ?
C37 Si2 C25 C26 63.1(8) . . . . ?
C48 Si2 C25 C26 -49.9(8) . . . . ?
C30 C25 C26 C27 -0.7(13) . . . . ?
Si2 C25 C26 C27 178.7(8) . . . . ?
C25 C26 C27 C28 1.2(16) . . . . ?
C26 C27 C28 C29 -1.2(16) . . . . ?
C27 C28 C29 C30 0.8(15) . . . . ?
C26 C25 C30 O5 -178.9(8) . . . . ?
Si2 C25 C30 O5 1.7(12) . . . . ?
C26 C25 C30 C29 0.3(12) . . . . ?
Si2 C25 C30 C29 -179.1(6) . . . . ?
C31 O5 C30 C25 -4.8(14) . . . . ?
C31 O5 C30 C29 176.0(8) . . . . ?
C28 C29 C30 C25 -0.3(14) . . . . ?
C28 C29 C30 O5 179.0(9) . . . . ?
C30 O5 C31 C36 1.1(14) . . . . ?
C30 O5 C31 C32 -178.6(8) . . . . ?
O5 C31 C32 C33 -178.3(9) . . . . ?
C36 C31 C32 C33 2.0(16) . . . . ?
C31 C32 C33 C34 -1.8(17) . . . . ?
C32 C33 C34 C35 1.1(17) . . . . ?
C33 C34 C35 O7 179.6(9) . . . . ?
C33 C34 C35 C36 -0.4(15) . . . . ?
O5 C31 C36 C35 178.9(8) . . . . ?
C32 C31 C36 C35 -1.4(13) . . . . ?
O5 C31 C36 Si2 5.0(12) . . . . ?
C32 C31 C36 Si2 -175.3(8) . . . . ?
O7 C35 C36 C31 -179.5(8) . . . . ?
C34 C35 C36 C31 0.5(13) . . . . ?
O7 C35 C36 Si2 -5.5(10) . . . . ?
C34 C35 C36 Si2 174.5(8) . . . . ?
C25 Si2 C36 C31 -6.2(7) . . . . ?
C37 Si2 C36 C31 113.7(7) . . . . ?
C48 Si2 C36 C31 -130.1(7) . . . . ?
C25 Si2 C36 C35 -179.8(7) . . . . ?
C37 Si2 C36 C35 -59.8(8) . . . . ?
C48 Si2 C36 C35 56.4(8) . . . . ?
C36 Si2 C37 C42 121.6(7) . . . . ?
C25 Si2 C37 C42 -126.0(7) . . . . ?
C48 Si2 C37 C42 -4.6(8) . . . . ?
C36 Si2 C37 C38 -58.4(8) . . . . ?
C25 Si2 C37 C38 54.1(8) . . . . ?
C48 Si2 C37 C38 175.4(7) . . . . ?
C42 C37 C38 C39 -0.9(14) . . . . ?
Si2 C37 C38 C39 179.1(8) . . . . ?
C37 C38 C39 C40 -0.5(15) . . . . ?
C38 C39 C40 C41 1.9(14) . . . . ?
C39 C40 C41 C42 -1.7(14) . . . . ?
C38 C37 C42 O6 -176.9(8) . . . . ?
Si2 C37 C42 O6 3.1(12) . . . . ?
C38 C37 C42 C41 1.0(13) . . . . ?
Si2 C37 C42 C41 -178.9(7) . . . . ?
C43 O6 C42 C37 2.5(14) . . . . ?
C43 O6 C42 C41 -175.6(8) . . . . ?
C40 C41 C42 C37 0.2(14) . . . . ?
C40 C41 C42 O6 178.4(7) . . . . ?
C42 O6 C43 C48 -5.8(15) . . . . ?
C42 O6 C43 C44 178.6(9) . . . . ?
C48 C43 C44 C45 3.2(18) . . . . ?
O6 C43 C44 C45 179.0(12) . . . . ?
C43 C44 C45 C46 -3(2) . . . . ?
C44 C45 C46 C47 3(2) . . . . ?
C45 C46 C47 O8 178.5(12) . . . . ?
C45 C46 C47 C48 -3.1(17) . . . . ?
O6 C43 C48 C47 -177.9(10) . . . . ?
C44 C43 C48 C47 -2.8(14) . . . . ?
O6 C43 C48 Si2 2.8(14) . . . . ?
C44 C43 C48 Si2 177.9(8) . . . . ?
C46 C47 C48 C43 2.9(14) . . . . ?
O8 C47 C48 C43 -178.6(9) . . . . ?
C46 C47 C48 Si2 -177.9(9) . . . . ?
O8 C47 C48 Si2 0.7(12) . . . . ?
C36 Si2 C48 C43 -121.5(8) . . . . ?
C25 Si2 C48 C43 122.0(8) . . . . ?
C37 Si2 C48 C43 1.8(9) . . . . ?
C36 Si2 C48 C47 59.3(9) . . . . ?
C25 Si2 C48 C47 -57.1(9) . . . . ?
C37 Si2 C48 C47 -177.3(8) . . . . ?
